data_7026318
loop_
_publ_author_name
'Li, Feng'
'Carvalho, S\'ilvia'
'Delgado, Rita'
'Drew, Michael G. B.'
'F\'elix, V\'itor'

_publ_section_title
;
 Dimetallic complexes of macrocycles with two rigid dibenzofuran units as
 receptors for detection of anionic substrates.
;
_journal_issue 40
_journal_name_full 'Dalton transactions (Cambridge, England : 2003)'
_journal_page_first 9579
_journal_page_last 9587
_journal_paper_doi 10.1039/c0dt00340a
_journal_volume 39
_journal_year 2010
_chemical_formula_sum 'C53 H54 Cu2 N6 O11'
_chemical_formula_weight 1078.10
_chemical_name_systematic
;
?
;
_space_group_IT_number 14
_symmetry_cell_setting monoclinic
_symmetry_space_group_name_Hall '-P 2ybc'
_symmetry_space_group_name_H-M 'P 1 21/c 1'
_atom_sites_solution_hydrogens geom
_atom_sites_solution_primary direct
_atom_sites_solution_secondary difmap
_audit_creation_method SHELXL-97
_cell_angle_alpha 90.00
_cell_angle_beta 112.356(9)
_cell_angle_gamma 90.00
_cell_formula_units_Z 2
_cell_length_a 12.9418(14)
_cell_length_b 12.9883(12)
_cell_length_c 15.6222(14)
_cell_measurement_reflns_used 16327
_cell_measurement_temperature 150(2)
_cell_measurement_theta_max 30.00
_cell_measurement_theta_min 2.68
_cell_volume 2428.6(4)
_computing_cell_refinement 'Crysalis, Oxford Diffraction'
_computing_data_collection 'Crysalis, Oxford Diffraction'
_computing_data_reduction 'Crysalis, Oxford Diffraction'
_computing_molecular_graphics PLATON(Spek,2004)
_computing_structure_refinement 'SHELXL-97 (Sheldrick, 1997)'
_computing_structure_solution 'SHELXS-97 (Sheldrick, 1997)'
_diffrn_ambient_temperature 150(2)
_diffrn_measured_fraction_theta_full 0.950
_diffrn_measured_fraction_theta_max 0.950
_diffrn_measurement_device_type 'Oxford Diffaction X-Calibur System'
_diffrn_measurement_method '321 frames, counting time 10 s'
_diffrn_radiation_monochromator graphite
_diffrn_radiation_source 'fine-focus sealed tube'
_diffrn_radiation_type MoK\a
_diffrn_radiation_wavelength 0.71073
_diffrn_reflns_av_R_equivalents 0.0966
_diffrn_reflns_av_sigmaI/netI 0.1578
_diffrn_reflns_limit_h_max 18
_diffrn_reflns_limit_h_min -17
_diffrn_reflns_limit_k_max 18
_diffrn_reflns_limit_k_min -17
_diffrn_reflns_limit_l_max 18
_diffrn_reflns_limit_l_min -21
_diffrn_reflns_number 16327
_diffrn_reflns_theta_full 30.00
_diffrn_reflns_theta_max 30.00
_diffrn_reflns_theta_min 2.68
_diffrn_standards_decay_% n/a
_diffrn_standards_interval_count n/a
_diffrn_standards_interval_time n/a
_diffrn_standards_number n/a
_exptl_absorpt_coefficient_mu 0.945
_exptl_absorpt_correction_T_max 1.00
_exptl_absorpt_correction_T_min 0.90
_exptl_absorpt_correction_type empirical
_exptl_absorpt_process_details 'ABSPACK, Oxford Diffraction Ltd'
_exptl_crystal_colour Blue
_exptl_crystal_density_diffrn 1.474
_exptl_crystal_density_method 'not measured'
_exptl_crystal_description Parallelepiped
_exptl_crystal_F_000 1120
_exptl_crystal_size_max 0.30
_exptl_crystal_size_mid 0.05
_exptl_crystal_size_min 0.05
_refine_diff_density_max 1.086
_refine_diff_density_min -0.618
_refine_diff_density_rms 0.103
_refine_ls_extinction_method none
_refine_ls_goodness_of_fit_ref 1.086
_refine_ls_hydrogen_treatment constr
_refine_ls_matrix_type full
_refine_ls_number_parameters 335
_refine_ls_number_reflns 7002
_refine_ls_number_restraints 0
_refine_ls_restrained_S_all 1.086
_refine_ls_R_factor_all 0.1861
_refine_ls_R_factor_gt 0.0978
_refine_ls_shift/su_max 0.000
_refine_ls_shift/su_mean 0.000
_refine_ls_structure_factor_coef Fsqd
_refine_ls_weighting_details 'w=1/[\s^2^(Fo^2^)+(0.0822P)^2^+0.0000P] where P=(Fo^2^+2Fc^2^)/3'
_refine_ls_weighting_scheme calc
_refine_ls_wR_factor_gt 0.1788
_refine_ls_wR_factor_ref 0.2072
_reflns_number_gt 3861
_reflns_number_total 7002
_reflns_threshold_expression >2sigma(I)
_cod_data_source_file c0dt00340a.txt
_cod_data_source_block compound_cu
_cod_depositor_comments
;
The following automatic conversions were performed:

'_exptl_absorpt_correction_type' value 'Empirical' changed to
'empirical' according to
/home/saulius/struct/CIF-dictionaries/cif_core.dic dictionary named
'cif_core.dic' version 2.4.2 from 2011-04-26.

Automatic conversion script
Id: cif_fix_values 1891 2012-01-12 08:04:46Z andrius 

The following automatic conversions were performed:

'_refine_ls_weighting_scheme' value 'calc
w=1/[\s^2^(Fo^2^)+(0.0822P)^2^+0.0000P] where P=(Fo^2^+2Fc^2^)/3' was
changed to 'calc'. New tag '_refine_ls_weighting_details' was
created. The value of the new tag was set to
'w=1/[\s^2^(Fo^2^)+(0.0822P)^2^+0.0000P] where P=(Fo^2^+2Fc^2^)/3'.

Automatic conversion script
Id: cif_fix_values 3143 2015-03-26 13:38:13Z robertas 
;
_cod_original_sg_symbol_H-M P21/c
_cod_database_code 7026318

loop_
_symmetry_equiv_pos_as_xyz
'x, y, z'
'-x, y+1/2, -z+1/2'
'-x, -y, -z'
'x, -y-1/2, z-1/2'

loop_
_atom_site_label
_atom_site_type_symbol
_atom_site_fract_x
_atom_site_fract_y
_atom_site_fract_z
_atom_site_U_iso_or_equiv
_atom_site_adp_type
_atom_site_occupancy
_atom_site_calc_flag
_atom_site_refinement_flags
Cu Cu 0.45973(5) 0.35717(5) 0.60988(4) 0.02183(18) Uani 1 d .
N1 N 0.5040(4) 0.3193(3) 0.7429(3) 0.0264(10) Uani 1 d .
H1 H 0.4663 0.2594 0.7461 0.032 Uiso 1 calc R
C2 C 0.4661(4) 0.4023(4) 0.7871(3) 0.0267(12) Uani 1 d .
H2A H 0.5164 0.4625 0.7978 0.032 Uiso 1 calc R
H2B H 0.4663 0.3789 0.8475 0.032 Uiso 1 calc R
C3 C 0.3490(4) 0.4312(4) 0.7232(3) 0.0264(12) Uani 1 d .
H3A H 0.2972 0.3734 0.7181 0.032 Uiso 1 calc R
H3B H 0.3232 0.4918 0.7480 0.032 Uiso 1 calc R
N4 N 0.3503(3) 0.4553(3) 0.6318(3) 0.0209(9) Uani 1 d .
H4 H 0.3822 0.5203 0.6373 0.025 Uiso 1 calc R
C5 C 0.2377(4) 0.4639(4) 0.5574(4) 0.0273(12) Uani 1 d .
H5A H 0.1970 0.3986 0.5544 0.033 Uiso 1 calc R
H5B H 0.2463 0.4726 0.4975 0.033 Uiso 1 calc R
C6 C 0.1679(4) 0.5517(4) 0.5695(4) 0.0270(12) Uani 1 d .
C7 C 0.0863(4) 0.5408(5) 0.6066(4) 0.0339(13) Uani 1 d .
H7 H 0.0746 0.4749 0.6278 0.041 Uiso 1 calc R
C8 C 0.0217(5) 0.6226(5) 0.6135(4) 0.0377(15) Uani 1 d .
H8 H -0.0324 0.6115 0.6399 0.045 Uiso 1 calc R
C9 C 0.0331(5) 0.7178(5) 0.5837(4) 0.0386(15) Uani 1 d .
H9 H -0.0132 0.7727 0.5880 0.046 Uiso 1 calc R
C10 C 0.1140(4) 0.7340(4) 0.5467(4) 0.0282(12) Uani 1 d .
C11 C 0.1796(4) 0.6515(4) 0.5419(3) 0.0273(12) Uani 1 d .
O12 O 0.2584(3) 0.6799(3) 0.5063(2) 0.0255(8) Uani 1 d .
C13 C 0.7559(5) 0.2156(4) 0.5107(4) 0.0269(12) Uani 1 d .
C14 C 0.1561(4) 0.8223(4) 0.5108(4) 0.0272(12) Uani 1 d .
C15 C 0.1341(5) 0.9278(5) 0.5013(4) 0.0405(15) Uani 1 d .
H15 H 0.0747 0.9561 0.5153 0.049 Uiso 1 calc R
C16 C 0.8012(6) 0.0100(4) 0.5284(4) 0.0407(16) Uani 1 d .
H16 H 0.8181 -0.0612 0.5380 0.049 Uiso 1 calc R
C17 C 0.7105(5) 0.0501(4) 0.5448(4) 0.0343(14) Uani 1 d .
H17 H 0.6646 0.0048 0.5626 0.041 Uiso 1 calc R
C18 C 0.6849(5) 0.1564(4) 0.5356(4) 0.0308(13) Uani 1 d .
C19 C 0.5804(5) 0.2011(4) 0.5414(4) 0.0287(12) Uani 1 d .
H19A H 0.5382 0.2366 0.4823 0.034 Uiso 1 calc R
H19B H 0.5334 0.1435 0.5473 0.034 Uiso 1 calc R
N20 N 0.5962(3) 0.2733(3) 0.6170(3) 0.0244(10) Uani 1 d .
H20 H 0.6482 0.3211 0.6140 0.029 Uiso 1 calc R
C21 C 0.6459(5) 0.2267(4) 0.7100(4) 0.0332(13) Uani 1 d .
H21A H 0.7274 0.2178 0.7275 0.040 Uiso 1 calc R
H21B H 0.6125 0.1582 0.7099 0.040 Uiso 1 calc R
C22 C 0.6241(5) 0.2973(5) 0.7800(4) 0.0330(14) Uani 1 d .
H22A H 0.6465 0.2627 0.8408 0.040 Uiso 1 calc R
H22B H 0.6673 0.3619 0.7879 0.040 Uiso 1 calc R
C31 C 0.3029(4) 0.3557(4) 0.2837(3) 0.0250(11) Uani 1 d .
C32 C 0.2494(5) 0.3536(5) 0.1874(4) 0.0395(14) Uani 1 d .
H32 H 0.2821 0.3884 0.1504 0.047 Uiso 1 calc R
C33 C 0.1507(5) 0.3023(5) 0.1456(4) 0.0423(16) Uani 1 d .
H33 H 0.1131 0.3046 0.0802 0.051 Uiso 1 calc R
C34 C 0.1053(5) 0.2461(5) 0.1996(4) 0.0384(15) Uani 1 d .
H34 H 0.0358 0.2117 0.1712 0.046 Uiso 1 calc R
C35 C 0.1616(4) 0.2410(4) 0.2936(4) 0.0310(13) Uani 1 d .
H35 H 0.1338 0.1984 0.3294 0.037 Uiso 1 calc R
C36 C 0.2596(4) 0.2980(4) 0.3375(3) 0.0222(11) Uani 1 d .
C37 C 0.5895(4) 0.5814(4) 0.6768(3) 0.0259(12) Uani 1 d .
O371 O 0.5992(3) 0.4883(3) 0.6596(3) 0.0322(9) Uani 1 d .
O372 O 0.5018(3) 0.6252(3) 0.6733(3) 0.0318(9) Uani 1 d .
C48 C 0.3160(5) 0.2936(4) 0.4416(4) 0.0296(13) Uani 1 d .
O481 O 0.3941(3) 0.3589(3) 0.4767(2) 0.0265(8) Uani 1 d .
O482 O 0.2850(4) 0.2314(3) 0.4857(3) 0.0500(12) Uani 1 d .
O101 O 0.8149(7) 0.4323(6) 0.6732(6) 0.046(2) Uani 0.50 d P
H101 H 0.7571 0.4595 0.6754 0.055 Uiso 0.50 calc PR
C100 C 0.8938(9) 0.4450(9) 0.7482(8) 0.036(3) Uani 0.50 d P
H10A H 0.9024 0.5185 0.7632 0.043 Uiso 0.50 calc PR
H10B H 0.9627 0.4187 0.7439 0.043 Uiso 0.50 calc PR
H10C H 0.8789 0.4077 0.7968 0.043 Uiso 0.50 calc PR

loop_
_atom_site_aniso_label
_atom_site_aniso_U_11
_atom_site_aniso_U_22
_atom_site_aniso_U_33
_atom_site_aniso_U_23
_atom_site_aniso_U_13
_atom_site_aniso_U_12
Cu 0.0246(3) 0.0188(3) 0.0224(3) 0.0008(3) 0.0093(2) 0.0022(3)
N1 0.032(3) 0.022(2) 0.026(2) 0.0030(19) 0.012(2) 0.001(2)
C2 0.035(3) 0.026(3) 0.019(2) 0.000(2) 0.010(2) 0.004(3)
C3 0.033(3) 0.025(3) 0.026(3) 0.004(2) 0.016(2) 0.001(2)
N4 0.018(2) 0.015(2) 0.029(2) 0.0026(18) 0.0088(18) -0.0020(17)
C5 0.026(3) 0.020(3) 0.032(3) 0.004(2) 0.007(2) -0.001(2)
C6 0.016(3) 0.029(3) 0.032(3) -0.001(2) 0.005(2) -0.002(2)
C7 0.020(3) 0.038(3) 0.040(3) 0.004(3) 0.007(2) -0.000(3)
C8 0.029(3) 0.045(4) 0.045(4) 0.004(3) 0.021(3) 0.006(3)
C9 0.029(3) 0.050(4) 0.042(3) 0.008(3) 0.019(3) 0.018(3)
C10 0.020(3) 0.031(3) 0.030(3) 0.003(2) 0.004(2) 0.013(2)
C11 0.018(2) 0.031(3) 0.028(3) -0.000(2) 0.003(2) 0.005(2)
O12 0.025(2) 0.0183(18) 0.037(2) 0.0046(16) 0.0164(16) 0.0043(16)
C13 0.030(3) 0.021(3) 0.030(3) -0.001(2) 0.011(2) 0.010(2)
C14 0.027(3) 0.025(3) 0.029(3) 0.003(2) 0.010(2) 0.008(2)
C15 0.041(4) 0.034(3) 0.049(4) 0.001(3) 0.020(3) 0.018(3)
C16 0.060(4) 0.018(3) 0.047(4) 0.005(3) 0.023(3) 0.016(3)
C17 0.045(4) 0.025(3) 0.036(3) 0.001(3) 0.019(3) 0.005(3)
C18 0.034(3) 0.024(3) 0.035(3) -0.009(2) 0.014(2) 0.007(3)
C19 0.031(3) 0.026(3) 0.031(3) -0.006(2) 0.013(2) -0.004(2)
N20 0.023(2) 0.022(2) 0.030(2) -0.0010(19) 0.0128(19) -0.0010(19)
C21 0.039(3) 0.030(3) 0.032(3) 0.007(3) 0.016(3) 0.014(3)
C22 0.030(3) 0.040(3) 0.024(3) 0.005(3) 0.005(2) 0.010(3)
C31 0.023(3) 0.021(3) 0.027(3) 0.002(2) 0.006(2) 0.002(2)
C32 0.042(3) 0.039(3) 0.032(3) 0.008(3) 0.007(3) -0.014(3)
C33 0.037(4) 0.050(4) 0.029(3) 0.001(3) -0.001(3) -0.007(3)
C34 0.027(3) 0.040(4) 0.044(4) -0.010(3) 0.009(3) -0.007(3)
C35 0.029(3) 0.028(3) 0.039(3) -0.008(3) 0.017(3) -0.005(2)
C36 0.026(3) 0.015(2) 0.027(3) -0.001(2) 0.012(2) 0.000(2)
C37 0.026(3) 0.023(3) 0.027(3) -0.000(2) 0.009(2) -0.002(2)
O371 0.033(2) 0.023(2) 0.042(2) 0.0018(18) 0.0153(18) -0.0010(17)
O372 0.027(2) 0.026(2) 0.045(2) -0.0049(17) 0.0169(18) -0.0004(17)
C48 0.040(3) 0.022(3) 0.031(3) 0.001(2) 0.018(3) 0.004(3)
O481 0.0256(19) 0.0270(19) 0.0241(18) 0.0002(17) 0.0062(15) 0.0007(18)
O482 0.083(4) 0.033(2) 0.039(3) 0.003(2) 0.030(2) -0.021(2)
O101 0.039(5) 0.040(5) 0.062(6) -0.030(4) 0.023(5) 0.007(4)
C100 0.029(6) 0.030(6) 0.048(7) 0.012(6) 0.015(6) 0.018(5)

loop_
_atom_type_symbol
_atom_type_description
_atom_type_scat_dispersion_real
_atom_type_scat_dispersion_imag
_atom_type_scat_source
C C 0.0033 0.0016 'International Tables Vol C Tables 4.2.6.8 and 6.1.1.4'
H H 0.0000 0.0000 'International Tables Vol C Tables 4.2.6.8 and 6.1.1.4'
N N 0.0061 0.0033 'International Tables Vol C Tables 4.2.6.8 and 6.1.1.4'
O O 0.0106 0.0060 'International Tables Vol C Tables 4.2.6.8 and 6.1.1.4'
Cu Cu 0.3201 1.2651 'International Tables Vol C Tables 4.2.6.8 and 6.1.1.4'

loop_
_geom_angle_atom_site_label_1
_geom_angle_atom_site_label_2
_geom_angle_atom_site_label_3
_geom_angle
_geom_angle_site_symmetry_1
_geom_angle_site_symmetry_3
O481 Cu N1 164.18(18) . .
O481 Cu N4 97.20(15) . .
N1 Cu N4 85.51(17) . .
O481 Cu N20 94.71(16) . .
N1 Cu N20 84.95(17) . .
N4 Cu N20 166.15(16) . .
O481 Cu O371 108.15(14) . .
N1 Cu O371 87.42(16) . .
N4 Cu O371 89.26(14) . .
N20 Cu O371 80.30(15) . .
C2 N1 C22 116.9(4) . .
C2 N1 Cu 107.2(3) . .
C22 N1 Cu 107.5(3) . .
C2 N1 H1 108.3 . .
C22 N1 H1 108.3 . .
Cu N1 H1 108.3 . .
N1 C2 C3 107.7(4) . .
N1 C2 H2A 110.2 . .
C3 C2 H2A 110.2 . .
N1 C2 H2B 110.2 . .
C3 C2 H2B 110.2 . .
H2A C2 H2B 108.5 . .
N4 C3 C2 108.4(4) . .
N4 C3 H3A 110.0 . .
C2 C3 H3A 110.0 . .
N4 C3 H3B 110.0 . .
C2 C3 H3B 110.0 . .
H3A C3 H3B 108.4 . .
C3 N4 C5 114.0(4) . .
C3 N4 Cu 107.3(3) . .
C5 N4 Cu 117.1(3) . .
C3 N4 H4 105.8 . .
C5 N4 H4 105.8 . .
Cu N4 H4 105.8 . .
N4 C5 C6 114.5(4) . .
N4 C5 H5A 108.6 . .
C6 C5 H5A 108.6 . .
N4 C5 H5B 108.6 . .
C6 C5 H5B 108.6 . .
H5A C5 H5B 107.6 . .
C7 C6 C11 114.4(5) . .
C7 C6 C5 124.1(5) . .
C11 C6 C5 121.5(5) . .
C8 C7 C6 122.1(6) . .
C8 C7 H7 118.9 . .
C6 C7 H7 118.9 . .
C9 C8 C7 122.0(5) . .
C9 C8 H8 119.0 . .
C7 C8 H8 119.0 . .
C8 C9 C10 118.7(5) . .
C8 C9 H9 120.6 . .
C10 C9 H9 120.6 . .
C11 C10 C9 118.6(5) . .
C11 C10 C14 105.0(5) . .
C9 C10 C14 136.4(5) . .
O12 C11 C10 112.0(5) . .
O12 C11 C6 123.8(5) . .
C10 C11 C6 124.2(5) . .
C13 O12 C11 105.9(4) 3_666 .
C18 C13 O12 123.5(5) . 3_666
C18 C13 C14 124.8(5) . 3_666
O12 C13 C14 111.3(5) 3_666 3_666
C13 C14 C15 118.2(5) 3_666 .
C13 C14 C10 105.8(5) 3_666 .
C15 C14 C10 135.8(5) . .
C16 C15 C14 119.3(5) 3_666 .
C16 C15 H15 120.3 3_666 .
C14 C15 H15 120.3 . .
C15 C16 C17 120.7(5) 3_666 .
C15 C16 H16 119.7 3_666 .
C17 C16 H16 119.7 . .
C16 C17 C18 121.8(6) . .
C16 C17 H17 119.1 . .
C18 C17 H17 119.1 . .
C13 C18 C17 114.9(5) . .
C13 C18 C19 121.2(5) . .
C17 C18 C19 123.5(5) . .
N20 C19 C18 116.4(4) . .
N20 C19 H19A 108.2 . .
C18 C19 H19A 108.2 . .
N20 C19 H19B 108.2 . .
C18 C19 H19B 108.2 . .
H19A C19 H19B 107.3 . .
C19 N20 C21 114.0(4) . .
C19 N20 Cu 116.6(3) . .
C21 N20 Cu 108.5(3) . .
C19 N20 H20 105.6 . .
C21 N20 H20 105.6 . .
Cu N20 H20 105.6 . .
N20 C21 C22 109.1(4) . .
N20 C21 H21A 109.9 . .
C22 C21 H21A 109.9 . .
N20 C21 H21B 109.9 . .
C22 C21 H21B 109.9 . .
H21A C21 H21B 108.3 . .
N1 C22 C21 106.9(4) . .
N1 C22 H22A 110.3 . .
C21 C22 H22A 110.3 . .
N1 C22 H22B 110.3 . .
C21 C22 H22B 110.3 . .
H22A C22 H22B 108.6 . .
C36 C31 C32 119.5(5) . .
C36 C31 C37 123.9(5) . 3_666
C32 C31 C37 116.6(5) . 3_666
C33 C32 C31 121.0(5) . .
C33 C32 H32 119.5 . .
C31 C32 H32 119.5 . .
C32 C33 C34 119.7(6) . .
C32 C33 H33 120.2 . .
C34 C33 H33 120.2 . .
C35 C34 C33 119.8(5) . .
C35 C34 H34 120.1 . .
C33 C34 H34 120.1 . .
C34 C35 C36 120.8(5) . .
C34 C35 H35 119.6 . .
C36 C35 H35 119.6 . .
C31 C36 C35 119.0(5) . .
C31 C36 C48 122.0(5) . .
C35 C36 C48 118.9(5) . .
O372 C37 O371 126.3(5) . .
O372 C37 C31 116.5(5) . 3_666
O371 C37 C31 116.8(5) . 3_666
C37 O371 Cu 129.2(3) . .
O482 C48 O481 125.1(5) . .
O482 C48 C36 120.2(5) . .
O481 C48 C36 114.7(5) . .
C48 O481 Cu 114.1(3) . .
C100 O101 H101 109.5 . .
O101 C100 H10A 109.5 . .
O101 C100 H10B 109.5 . .
H10A C100 H10B 109.5 . .
O101 C100 H10C 109.5 . .
H10A C100 H10C 109.5 . .
H10B C100 H10C 109.5 . .

loop_
_geom_bond_atom_site_label_1
_geom_bond_atom_site_label_2
_geom_bond_distance
_geom_bond_site_symmetry_2
Cu O481 1.925(3) .
Cu N1 1.995(4) .
Cu N4 2.029(4) .
Cu N20 2.041(4) .
Cu O371 2.387(4) .
N1 C2 1.462(6) .
N1 C22 1.465(7) .
N1 H1 0.9300 .
C2 C3 1.511(7) .
C2 H2A 0.9900 .
C2 H2B 0.9900 .
C3 N4 1.467(6) .
C3 H3A 0.9900 .
C3 H3B 0.9900 .
N4 C5 1.482(6) .
N4 H4 0.9300 .
C5 C6 1.511(7) .
C5 H5A 0.9900 .
C5 H5B 0.9900 .
C6 C7 1.391(7) .
C6 C11 1.393(8) .
C7 C8 1.382(8) .
C7 H7 0.9500 .
C8 C9 1.348(8) .
C8 H8 0.9500 .
C9 C10 1.391(8) .
C9 H9 0.9500 .
C10 C11 1.387(7) .
C10 C14 1.470(8) .
C11 O12 1.385(6) .
O12 C13 1.382(6) 3_666
C13 C18 1.364(8) .
C13 O12 1.382(6) 3_666
C13 C14 1.393(7) 3_666
C14 C13 1.393(7) 3_666
C14 C15 1.397(8) .
C15 C16 1.365(9) 3_666
C15 H15 0.9500 .
C16 C15 1.365(9) 3_666
C16 C17 1.394(8) .
C16 H16 0.9500 .
C17 C18 1.414(7) .
C17 H17 0.9500 .
C18 C19 1.506(7) .
C19 N20 1.460(6) .
C19 H19A 0.9900 .
C19 H19B 0.9900 .
N20 C21 1.477(6) .
N20 H20 0.9300 .
C21 C22 1.533(7) .
C21 H21A 0.9900 .
C21 H21B 0.9900 .
C22 H22A 0.9900 .
C22 H22B 0.9900 .
C31 C36 1.393(7) .
C31 C32 1.396(7) .
C31 C37 1.529(7) 3_666
C32 C33 1.366(8) .
C32 H32 0.9500 .
C33 C34 1.402(8) .
C33 H33 0.9500 .
C34 C35 1.370(8) .
C34 H34 0.9500 .
C35 C36 1.402(7) .
C35 H35 0.9500 .
C36 C48 1.509(7) .
C37 O372 1.251(6) .
C37 O371 1.256(6) .
C37 C31 1.529(7) 3_666
C48 O482 1.224(6) .
C48 O481 1.273(6) .
O101 C100 1.238(13) .
O101 H101 0.8400 .
C100 H10A 0.9800 .
C100 H10B 0.9800 .
C100 H10C 0.9800 .
